data_7011933
loop_
_publ_author_name
'Otter, Carl A.'
'Hartshorn, Richard M.'

_publ_section_title
;
 Polydentate ligand construction: preparation of oxime???imine
 complexes via intramolecular condensation reactions
;
_journal_issue 22
_journal_name_full 'Journal of the Chemical Society, Dalton Transactions'
_journal_page_first 4193
_journal_paper_doi 10.1039/b205956h
_journal_year 2002
_chemical_formula_moiety 'C12 H28 Cl5 Co N6 O3 Zn'
_chemical_formula_sum 'C12 H28 Cl5 Co N6 O3 Zn'
_chemical_formula_weight 605.95
_chemical_name_systematic
; 
? 
;
_space_group_IT_number 14
_symmetry_cell_setting monoclinic
_symmetry_space_group_name_Hall '-P 2yn'
_symmetry_space_group_name_H-M 'P 1 21/n 1'
_atom_sites_solution_hydrogens geom
_atom_sites_solution_primary direct
_atom_sites_solution_secondary difmap
_audit_creation_method SHELXL-97
_cell_angle_alpha 90.00
_cell_angle_beta 99.293(4)
_cell_angle_gamma 90.00
_cell_formula_units_Z 4
_cell_length_a 8.229(2)
_cell_length_b 20.348(6)
_cell_length_c 14.258(4)
_cell_measurement_temperature 158(2)
_cell_volume 2356.1(11)
_computing_cell_refinement 'Bruker XSCANS'
_computing_data_collection 'Bruker XSCANS'
_computing_data_reduction 'Bruker SHELXTL'
_computing_molecular_graphics 'Bruker SHELXTL'
_computing_publication_material 'Bruker SHELXTL'
_computing_structure_refinement 'SHELXL-97 (Sheldrick, 1997)'
_computing_structure_solution 'SHELXS-97 (Sheldrick, 1990)'
_diffrn_ambient_temperature 158(2)
_diffrn_measured_fraction_theta_full 0.987
_diffrn_measured_fraction_theta_max 0.987
_diffrn_measurement_device_type 'Bruker P4'
_diffrn_measurement_method '\w scans'
_diffrn_radiation_monochromator graphite
_diffrn_radiation_source 'fine-focus sealed tube'
_diffrn_radiation_type MoK\a
_diffrn_radiation_wavelength 0.71073
_diffrn_reflns_av_R_equivalents 0.0414
_diffrn_reflns_av_sigmaI/netI 0.0233
_diffrn_reflns_limit_h_max 6
_diffrn_reflns_limit_h_min -10
_diffrn_reflns_limit_k_max 25
_diffrn_reflns_limit_k_min -25
_diffrn_reflns_limit_l_max 17
_diffrn_reflns_limit_l_min -17
_diffrn_reflns_number 30869
_diffrn_reflns_theta_full 26.46
_diffrn_reflns_theta_max 26.46
_diffrn_reflns_theta_min 1.76
_exptl_absorpt_coefficient_mu 2.314
_exptl_absorpt_correction_type none
_exptl_crystal_colour red
_exptl_crystal_density_diffrn 1.708
_exptl_crystal_density_method 'not measured'
_exptl_crystal_description plate
_exptl_crystal_F_000 1232
_exptl_crystal_size_max 0.25
_exptl_crystal_size_mid 0.2
_exptl_crystal_size_min 0.16
_refine_diff_density_max 1.565
_refine_diff_density_min -0.920
_refine_diff_density_rms 0.134
_refine_ls_extinction_method none
_refine_ls_goodness_of_fit_ref 1.185
_refine_ls_hydrogen_treatment mixed
_refine_ls_matrix_type full
_refine_ls_number_parameters 259
_refine_ls_number_reflns 4801
_refine_ls_number_restraints 0
_refine_ls_restrained_S_all 1.185
_refine_ls_R_factor_all 0.0849
_refine_ls_R_factor_gt 0.0635
_refine_ls_shift/su_max 0.020
_refine_ls_shift/su_mean 0.000
_refine_ls_structure_factor_coef Fsqd
_refine_ls_weighting_details 'calc w=1/[\s^2^(Fo^2^)+(0.0981P)^2^+5.5426P] where P=(Fo^2^+2Fc^2^)/3'
_refine_ls_weighting_scheme calc
_refine_ls_wR_factor_gt 0.1714
_refine_ls_wR_factor_ref 0.1963
_reflns_number_gt 3496
_reflns_number_total 4801
_reflns_threshold_expression >2sigma(I)
_cod_data_source_file b205956h.txt
_cod_data_source_block carloznm
_cod_depositor_comments
;
The following automatic conversions were performed:
'_symmetry_cell_setting' value 'Monoclinic' changed to 'monoclinic'
according to '/home/saulius/struct/CIF-dictionaries/cif_core.dic'
dictionary named 'cif_core.dic' version 2.4.1 from 2010-06-29.

Automatic conversion script
Id: cif_fix_enum 1527 2010-12-29 10:47:43Z saulius 
;
_cod_original_cell_volume 2356.0(12)
_cod_original_sg_symbol_H-M P2(1)/n
_cod_database_code 7011933

loop_
_symmetry_equiv_pos_as_xyz
'x, y, z'
'-x+1/2, y+1/2, -z+1/2'
'-x, -y, -z'
'x-1/2, -y-1/2, z-1/2'

loop_
_atom_site_label
_atom_site_type_symbol
_atom_site_fract_x
_atom_site_fract_y
_atom_site_fract_z
_atom_site_U_iso_or_equiv
_atom_site_adp_type
_atom_site_occupancy
_atom_site_symmetry_multiplicity
_atom_site_calc_flag
_atom_site_refinement_flags
_atom_site_disorder_assembly
_atom_site_disorder_group
Co Co 0.49741(8) 0.11164(3) 0.71417(5) 0.0345(2) Uani 1 1 d . . .
N1 N 0.6561(5) 0.0575(2) 0.6650(3) 0.0378(9) Uani 1 1 d . . .
N2 N 0.5887(5) 0.0683(2) 0.8269(3) 0.0370(9) Uani 1 1 d . . .
N3 N 0.3627(6) 0.1586(2) 0.7943(3) 0.0415(10) Uani 1 1 d . . .
H3A H 0.3514 0.2019 0.7761 0.050 Uiso 1 1 calc R . .
H3B H 0.2595 0.1401 0.7880 0.050 Uiso 1 1 calc R . .
N4 N 0.6356(5) 0.1890(2) 0.7183(3) 0.0382(9) Uani 1 1 d . . .
N5 N 0.4043(5) 0.1516(2) 0.5985(3) 0.0376(9) Uani 1 1 d . . .
N6 N 0.3271(6) 0.0443(2) 0.6818(3) 0.0443(10) Uani 1 1 d . . .
H6A H 0.3733 0.0064 0.6625 0.053 Uiso 1 1 calc R . .
H6B H 0.2794 0.0346 0.7342 0.053 Uiso 1 1 calc R . .
O1 O 0.6815(6) 0.0538(2) 0.5719(3) 0.0524(10) Uani 1 1 d . . .
H1OX H 0.7056 0.0912 0.5533 0.079 Uiso 1 1 calc R . .
O2 O 0.7572(5) 0.2066(2) 0.7917(3) 0.0497(10) Uani 1 1 d . . .
H2OX H 0.8265 0.1761 0.8022 0.075 Uiso 1 1 calc R . .
O3 O 0.8070(7) 0.1687(3) 0.5340(4) 0.0752(15) Uani 1 1 d . . .
H3WA H 0.9051 0.1920 0.5713 0.113 Uiso 1 1 d R . .
H3WB H 0.8381 0.1740 0.4812 0.113 Uiso 1 1 d R . .
C1 C 0.7402(6) 0.0169(3) 0.7245(4) 0.0388(11) Uani 1 1 d . . .
C2 C 0.6971(6) 0.0227(3) 0.8226(4) 0.0399(11) Uani 1 1 d . . .
C3 C 0.8617(7) -0.0302(3) 0.7005(4) 0.0484(13) Uani 1 1 d . . .
H3C H 0.8837 -0.0213 0.6362 0.073 Uiso 1 1 calc R . .
H3D H 0.8186 -0.0750 0.7033 0.073 Uiso 1 1 calc R . .
H3E H 0.9640 -0.0260 0.7459 0.073 Uiso 1 1 calc R . .
C4 C 0.7697(9) -0.0201(3) 0.9012(4) 0.0578(16) Uani 1 1 d . . .
H4A H 0.7668 0.0022 0.9618 0.087 Uiso 1 1 calc R . .
H4B H 0.8841 -0.0300 0.8951 0.087 Uiso 1 1 calc R . .
H4C H 0.7067 -0.0611 0.8990 0.087 Uiso 1 1 calc R . .
C5 C 0.5139(8) 0.0853(3) 0.9120(4) 0.0470(13) Uani 1 1 d . . .
H5A H 0.5979 0.0837 0.9701 0.056 Uiso 1 1 calc R . .
H5B H 0.4245 0.0541 0.9194 0.056 Uiso 1 1 calc R . .
C6 C 0.4468(8) 0.1538(3) 0.8955(4) 0.0479(13) Uani 1 1 d . . .
H6C H 0.3674 0.1632 0.9391 0.058 Uiso 1 1 calc R . .
H6D H 0.5374 0.1863 0.9077 0.058 Uiso 1 1 calc R . .
C7 C 0.5925(7) 0.2324(3) 0.6522(4) 0.0418(12) Uani 1 1 d . . .
C8 C 0.4590(7) 0.2079(3) 0.5788(4) 0.0423(12) Uani 1 1 d . . .
C9 C 0.6663(8) 0.2986(3) 0.6493(5) 0.0576(16) Uani 1 1 d . . .
H9A H 0.7635 0.3020 0.6988 0.086 Uiso 1 1 calc R . .
H9B H 0.5855 0.3320 0.6602 0.086 Uiso 1 1 calc R . .
H9C H 0.6988 0.3058 0.5869 0.086 Uiso 1 1 calc R . .
C10 C 0.4022(10) 0.2469(3) 0.4897(5) 0.0621(17) Uani 1 1 d . . .
H10A H 0.3034 0.2264 0.4539 0.093 Uiso 1 1 calc R . .
H10B H 0.4896 0.2477 0.4505 0.093 Uiso 1 1 calc R . .
H10C H 0.3765 0.2920 0.5068 0.093 Uiso 1 1 calc R . .
C11 C 0.2772(7) 0.1122(3) 0.5390(4) 0.0514(14) Uani 1 1 d . . .
H11A H 0.3273 0.0851 0.4935 0.062 Uiso 1 1 calc R . .
H11B H 0.1932 0.1412 0.5026 0.062 Uiso 1 1 calc R . .
C12 C 0.2012(8) 0.0695(4) 0.6045(5) 0.0589(16) Uani 1 1 d . . .
H12A H 0.1178 0.0949 0.6321 0.071 Uiso 1 1 calc R . .
H12B H 0.1448 0.0321 0.5685 0.071 Uiso 1 1 calc R . .
Zn Zn 0.19283(8) 0.35214(3) 0.73806(5) 0.0450(2) Uani 1 1 d . . .
Cl1 Cl 0.0219(2) 0.39070(8) 0.83573(13) 0.0592(4) Uani 1 1 d . . .
Cl2 Cl 0.42968(17) 0.32019(7) 0.83527(10) 0.0495(4) Uani 1 1 d . . .
Cl3 Cl 0.1015(2) 0.26402(8) 0.64574(13) 0.0623(4) Uani 1 1 d . . .
Cl4 Cl 0.2508(2) 0.43688(8) 0.64485(11) 0.0598(4) Uani 1 1 d . . .
Cl5 Cl 0.01991(19) 0.10788(8) 0.83578(15) 0.0661(5) Uani 1 1 d . . .

loop_
_atom_site_aniso_label
_atom_site_aniso_U_11
_atom_site_aniso_U_22
_atom_site_aniso_U_33
_atom_site_aniso_U_23
_atom_site_aniso_U_13
_atom_site_aniso_U_12
Co 0.0330(4) 0.0338(4) 0.0355(4) 0.0012(3) 0.0019(3) 0.0001(3)
N1 0.043(2) 0.032(2) 0.038(2) -0.0010(17) 0.0041(18) -0.0020(18)
N2 0.037(2) 0.032(2) 0.041(2) 0.0019(17) 0.0039(18) -0.0011(17)
N3 0.038(2) 0.043(2) 0.042(2) 0.0018(19) 0.0032(19) 0.0065(19)
N4 0.033(2) 0.038(2) 0.044(2) -0.0027(18) 0.0066(18) -0.0010(17)
N5 0.034(2) 0.038(2) 0.040(2) -0.0013(18) 0.0044(17) 0.0015(17)
N6 0.044(2) 0.040(2) 0.047(3) 0.0020(19) 0.001(2) -0.0034(19)
O1 0.068(3) 0.054(2) 0.038(2) 0.0000(17) 0.0162(19) 0.003(2)
O2 0.043(2) 0.047(2) 0.054(2) -0.0094(18) -0.0057(18) -0.0018(17)
O3 0.083(4) 0.087(4) 0.061(3) -0.011(3) 0.029(3) -0.033(3)
C1 0.035(3) 0.037(3) 0.043(3) -0.001(2) 0.000(2) -0.002(2)
C2 0.039(3) 0.035(3) 0.044(3) -0.001(2) 0.001(2) 0.001(2)
C3 0.047(3) 0.043(3) 0.053(3) -0.005(3) 0.003(3) 0.004(2)
C4 0.063(4) 0.060(4) 0.050(3) 0.014(3) 0.007(3) 0.014(3)
C5 0.057(3) 0.050(3) 0.034(3) 0.003(2) 0.007(2) 0.005(3)
C6 0.048(3) 0.059(4) 0.038(3) -0.007(2) 0.008(2) 0.003(3)
C7 0.038(3) 0.043(3) 0.046(3) -0.001(2) 0.014(2) 0.002(2)
C8 0.041(3) 0.046(3) 0.039(3) 0.003(2) 0.005(2) 0.006(2)
C9 0.058(4) 0.042(3) 0.074(4) 0.005(3) 0.012(3) -0.007(3)
C10 0.073(4) 0.060(4) 0.052(4) 0.017(3) 0.008(3) 0.010(3)
C11 0.046(3) 0.060(4) 0.043(3) -0.001(3) -0.009(2) -0.006(3)
C12 0.057(4) 0.065(4) 0.051(3) 0.000(3) -0.003(3) -0.008(3)
Zn 0.0435(4) 0.0409(4) 0.0498(4) -0.0020(3) 0.0052(3) 0.0029(3)
Cl1 0.0585(9) 0.0511(9) 0.0726(11) -0.0019(7) 0.0248(8) 0.0100(7)
Cl2 0.0438(7) 0.0509(8) 0.0526(8) 0.0005(6) 0.0040(6) 0.0043(6)
Cl3 0.0546(9) 0.0544(9) 0.0753(11) -0.0180(8) 0.0021(8) -0.0026(7)
Cl4 0.0696(10) 0.0572(9) 0.0483(8) 0.0083(7) -0.0034(7) -0.0095(7)
Cl5 0.0398(8) 0.0581(10) 0.0989(14) 0.0011(9) 0.0069(8) -0.0032(6)

loop_
_atom_type_symbol
_atom_type_description
_atom_type_scat_dispersion_real
_atom_type_scat_dispersion_imag
_atom_type_scat_source
C C 0.0033 0.0016 'International Tables Vol C Tables 4.2.6.8 and 6.1.1.4'
H H 0.0000 0.0000 'International Tables Vol C Tables 4.2.6.8 and 6.1.1.4'
N N 0.0061 0.0033 'International Tables Vol C Tables 4.2.6.8 and 6.1.1.4'
O O 0.0106 0.0060 'International Tables Vol C Tables 4.2.6.8 and 6.1.1.4'
Cl Cl 0.1484 0.1585 'International Tables Vol C Tables 4.2.6.8 and 6.1.1.4'
Co Co 0.3494 0.9721 'International Tables Vol C Tables 4.2.6.8 and 6.1.1.4'
Zn Zn 0.2839 1.4301 'International Tables Vol C Tables 4.2.6.8 and 6.1.1.4'

loop_
_geom_angle_atom_site_label_1
_geom_angle_atom_site_label_2
_geom_angle_atom_site_label_3
_geom_angle
_geom_angle_site_symmetry_1
_geom_angle_site_symmetry_3
_geom_angle_publ_flag
N2 Co N5 177.51(18) . . ?
N2 Co N1 80.91(18) . . ?
N5 Co N1 97.58(18) . . ?
N2 Co N4 101.78(19) . . ?
N5 Co N4 80.22(19) . . ?
N1 Co N4 92.67(18) . . ?
N2 Co N6 92.55(19) . . ?
N5 Co N6 85.49(19) . . ?
N1 Co N6 90.9(2) . . ?
N4 Co N6 165.61(19) . . ?
N2 Co N3 85.19(19) . . ?
N5 Co N3 96.38(18) . . ?
N1 Co N3 165.97(18) . . ?
N4 Co N3 88.34(19) . . ?
N6 Co N3 91.6(2) . . ?
C1 N1 O1 116.4(4) . . ?
C1 N1 Co 116.6(4) . . ?
O1 N1 Co 126.8(3) . . ?
C2 N2 C5 125.8(5) . . ?
C2 N2 Co 118.5(4) . . ?
C5 N2 Co 115.3(3) . . ?
C6 N3 Co 108.2(3) . . ?
C6 N3 H3A 110.1 . . ?
Co N3 H3A 110.1 . . ?
C6 N3 H3B 110.1 . . ?
Co N3 H3B 110.1 . . ?
H3A N3 H3B 108.4 . . ?
C7 N4 O2 117.1(4) . . ?
C7 N4 Co 116.2(4) . . ?
O2 N4 Co 125.9(3) . . ?
C8 N5 C11 127.0(5) . . ?
C8 N5 Co 118.1(4) . . ?
C11 N5 Co 114.9(4) . . ?
C12 N6 Co 108.7(4) . . ?
C12 N6 H6A 109.9 . . ?
Co N6 H6A 109.9 . . ?
C12 N6 H6B 109.9 . . ?
Co N6 H6B 109.9 . . ?
H6A N6 H6B 108.3 . . ?
N1 O1 H1OX 109.5 . . ?
N4 O2 H2OX 109.5 . . ?
H3WA O3 H3WB 94.5 . . ?
N1 C1 C3 125.1(5) . . ?
N1 C1 C2 112.0(5) . . ?
C3 C1 C2 122.8(5) . . ?
N2 C2 C4 125.9(5) . . ?
N2 C2 C1 111.7(4) . . ?
C4 C2 C1 122.3(5) . . ?
C1 C3 H3C 109.5 . . ?
C1 C3 H3D 109.5 . . ?
H3C C3 H3D 109.5 . . ?
C1 C3 H3E 109.5 . . ?
H3C C3 H3E 109.5 . . ?
H3D C3 H3E 109.5 . . ?
C2 C4 H4A 109.5 . . ?
C2 C4 H4B 109.5 . . ?
H4A C4 H4B 109.5 . . ?
C2 C4 H4C 109.5 . . ?
H4A C4 H4C 109.5 . . ?
H4B C4 H4C 109.5 . . ?
N2 C5 C6 106.2(4) . . ?
N2 C5 H5A 110.5 . . ?
C6 C5 H5A 110.5 . . ?
N2 C5 H5B 110.5 . . ?
C6 C5 H5B 110.5 . . ?
H5A C5 H5B 108.7 . . ?
N3 C6 C5 108.1(4) . . ?
N3 C6 H6C 110.1 . . ?
C5 C6 H6C 110.1 . . ?
N3 C6 H6D 110.1 . . ?
C5 C6 H6D 110.1 . . ?
H6C C6 H6D 108.4 . . ?
N4 C7 C8 111.7(5) . . ?
N4 C7 C9 125.1(5) . . ?
C8 C7 C9 123.2(5) . . ?
N5 C8 C7 113.2(5) . . ?
N5 C8 C10 125.8(5) . . ?
C7 C8 C10 121.0(5) . . ?
C7 C9 H9A 109.5 . . ?
C7 C9 H9B 109.5 . . ?
H9A C9 H9B 109.5 . . ?
C7 C9 H9C 109.5 . . ?
H9A C9 H9C 109.5 . . ?
H9B C9 H9C 109.5 . . ?
C8 C10 H10A 109.5 . . ?
C8 C10 H10B 109.5 . . ?
H10A C10 H10B 109.5 . . ?
C8 C10 H10C 109.5 . . ?
H10A C10 H10C 109.5 . . ?
H10B C10 H10C 109.5 . . ?
N5 C11 C12 106.7(5) . . ?
N5 C11 H11A 110.4 . . ?
C12 C11 H11A 110.4 . . ?
N5 C11 H11B 110.4 . . ?
C12 C11 H11B 110.4 . . ?
H11A C11 H11B 108.6 . . ?
N6 C12 C11 110.9(5) . . ?
N6 C12 H12A 109.5 . . ?
C11 C12 H12A 109.5 . . ?
N6 C12 H12B 109.5 . . ?
C11 C12 H12B 109.5 . . ?
H12A C12 H12B 108.0 . . ?
Cl1 Zn Cl4 107.78(7) . . ?
Cl1 Zn Cl3 116.53(7) . . ?
Cl4 Zn Cl3 109.86(7) . . ?
Cl1 Zn Cl2 106.08(7) . . ?
Cl4 Zn Cl2 109.25(7) . . ?
Cl3 Zn Cl2 107.13(6) . . ?

loop_
_geom_bond_atom_site_label_1
_geom_bond_atom_site_label_2
_geom_bond_distance
_geom_bond_site_symmetry_2
_geom_bond_publ_flag
Co N2 1.881(4) . ?
Co N5 1.886(4) . ?
Co N1 1.925(4) . ?
Co N4 1.937(4) . ?
Co N6 1.962(5) . ?
Co N3 1.963(5) . ?
N1 C1 1.301(7) . ?
N1 O1 1.380(6) . ?
N2 C2 1.295(7) . ?
N2 C5 1.487(7) . ?
N3 C6 1.500(7) . ?
N3 H3A 0.9200 . ?
N3 H3B 0.9200 . ?
N4 C7 1.298(7) . ?
N4 O2 1.373(6) . ?
N5 C8 1.280(7) . ?
N5 C11 1.472(7) . ?
N6 C12 1.477(8) . ?
N6 H6A 0.9200 . ?
N6 H6B 0.9200 . ?
O1 H1OX 0.8400 . ?
O2 H2OX 0.8400 . ?
O3 H3WA 1.0101 . ?
O3 H3WB 0.8399 . ?
C1 C3 1.464(8) . ?
C1 C2 1.502(8) . ?
C2 C4 1.468(8) . ?
C3 H3C 0.9800 . ?
C3 H3D 0.9800 . ?
C3 H3E 0.9800 . ?
C4 H4A 0.9800 . ?
C4 H4B 0.9800 . ?
C4 H4C 0.9800 . ?
C5 C6 1.505(8) . ?
C5 H5A 0.9900 . ?
C5 H5B 0.9900 . ?
C6 H6C 0.9900 . ?
C6 H6D 0.9900 . ?
C7 C8 1.477(8) . ?
C7 C9 1.482(8) . ?
C8 C10 1.507(8) . ?
C9 H9A 0.9800 . ?
C9 H9B 0.9800 . ?
C9 H9C 0.9800 . ?
C10 H10A 0.9800 . ?
C10 H10B 0.9800 . ?
C10 H10C 0.9800 . ?
C11 C12 1.486(9) . ?
C11 H11A 0.9900 . ?
C11 H11B 0.9900 . ?
C12 H12A 0.9900 . ?
C12 H12B 0.9900 . ?
Zn Cl1 2.2729(17) . ?
Zn Cl4 2.2743(18) . ?
Zn Cl3 2.2787(17) . ?
Zn Cl2 2.2955(16) . ?
